data_7710498
loop_
_publ_author_name
'Razquin-Bobillo, Laura'
'Pajuelo-Corral, Oier'
'Artetxe, Be\~nat'
'Zabala-Lekuona, Andoni'
'Choquesillo-Lazarte, Duane'
'Rodr\'iguez-Di\'eguez, Antonio'
'San Sebastian, Eider'
'Cepeda, Javier'

_publ_section_title
;
 Combined experimental and theoretical investigation on the magnetic
 properties derived from the coordination of 6-methyl-2-oxonicotinate to
 3d-metal ions
;
_journal_name_full 'Dalton Transactions'
_journal_paper_doi 10.1039/D2DT00838F
_journal_year 2022
_chemical_formula_sum 'C116 H176 Cu8 N16 O84'
_chemical_formula_weight 3647.06
_chemical_name_systematic
bis[tris(2-hydroxy-6-methyl-1H-pyridine-3-carboxylato-k2O,O')(mu-2-hydroxy-6-methyl-1H-pyridine-3-carboxylato-k2O,O':kO'')(methanol)dicopper(II)][bis(2-hydroxy-6-methyl-1H-pyridine-3-carboxylato-k2O,O')bis(mu-2-hydroxy-6-methyl-1H-pyridine-3-carboxylato-k2O,O':kO'')dicopper(II)]bis[bis(2-hydroxy-6-methyl-1H-pyridine-3-carboxylato-k2O,O')(methanol)copper(II)]hexadecahydrate}
_space_group_crystal_system monoclinic
_space_group_IT_number 14
_space_group_name_Hall '-P 2ybc'
_space_group_name_H-M_alt 'P 1 21/c 1'
_atom_sites_solution_hydrogens geom
_atom_sites_solution_primary direct
_atom_sites_solution_secondary difmap
_audit_creation_method SHELXL-2018/3
_audit_update_record
;
2022-05-02 deposited with the CCDC.	2022-05-17 downloaded from the CCDC.
;
_cell_angle_alpha 90
_cell_angle_beta 92.627(2)
_cell_angle_gamma 90
_cell_formula_units_Z 2
_cell_length_a 20.4921(14)
_cell_length_b 9.4963(8)
_cell_length_c 37.786(2)
_cell_measurement_reflns_used 51215
_cell_measurement_temperature 100(2)
_cell_measurement_theta_max 28.767
_cell_measurement_theta_min 2.211
_cell_volume 7345.4(9)
_computing_cell_refinement 'Bruker SAINT'
_computing_data_collection 'Bruker APEX2'
_computing_data_reduction 'Bruker SAINT'
_computing_molecular_graphics 'Bruker SHELXTL'
_computing_publication_material 'Bruker SHELXTL'
_computing_structure_refinement 'SHELXL-2014 (Sheldrick, 2014)'
_computing_structure_solution 'SHELXS-97 (Sheldrick 2008)'
_diffrn_ambient_temperature 100(2)
_diffrn_measured_fraction_theta_full 0.992
_diffrn_measured_fraction_theta_max 0.985
_diffrn_measurement_device_type 'Bruker Venture'
_diffrn_measurement_method \w
_diffrn_radiation_monochromator graphite
_diffrn_radiation_source 'fine-focus sealed tube'
_diffrn_radiation_type MoK\a
_diffrn_radiation_wavelength 0.71073
_diffrn_reflns_av_R_equivalents 0.0486
_diffrn_reflns_av_unetI/netI 0.0782
_diffrn_reflns_Laue_measured_fraction_full 0.992
_diffrn_reflns_Laue_measured_fraction_max 0.985
_diffrn_reflns_limit_h_max 27
_diffrn_reflns_limit_h_min -21
_diffrn_reflns_limit_k_max 10
_diffrn_reflns_limit_k_min -12
_diffrn_reflns_limit_l_max 51
_diffrn_reflns_limit_l_min -43
_diffrn_reflns_number 51215
_diffrn_reflns_point_group_measured_fraction_full 0.992
_diffrn_reflns_point_group_measured_fraction_max 0.985
_diffrn_reflns_theta_full 25.242
_diffrn_reflns_theta_max 28.767
_diffrn_reflns_theta_min 2.211
_exptl_absorpt_coefficient_mu 1.251
_exptl_absorpt_correction_T_max 0.991
_exptl_absorpt_correction_T_min 0.914
_exptl_absorpt_correction_type numerical
_exptl_absorpt_process_details
;
SADABS, Program for Empirical Adsorption Correction, 
Institute for Inorganic Chemistry, University of Gottingen: Germany, 
1996Version 1.171.35.15 (release 03-08-2011 CrysAlis171 .NET)
;
_exptl_crystal_colour 'light yellow'
_exptl_crystal_density_diffrn 1.649
_exptl_crystal_density_method none
_exptl_crystal_description 'trigonal antiprism'
_exptl_crystal_F_000 3776
_exptl_crystal_preparation 'Magnetic properties'
_exptl_crystal_size_max 0.12
_exptl_crystal_size_mid 0.08
_exptl_crystal_size_min 0.06
_refine_diff_density_max 2.900
_refine_diff_density_min -1.651
_refine_diff_density_rms 0.133
_refine_ls_extinction_method none
_refine_ls_goodness_of_fit_ref 1.047
_refine_ls_hydrogen_treatment constr
_refine_ls_matrix_type full
_refine_ls_number_parameters 1021
_refine_ls_number_reflns 18810
_refine_ls_number_restraints 0
_refine_ls_restrained_S_all 1.047
_refine_ls_R_factor_all 0.1056
_refine_ls_R_factor_gt 0.0625
_refine_ls_shift/su_max 0.002
_refine_ls_shift/su_mean 0.000
_refine_ls_structure_factor_coef Fsqd
_refine_ls_weighting_details 'w=1/[\s^2^(Fo^2^)+(0.0892P)^2^+8.0472P] where P=(Fo^2^+2Fc^2^)/3'
_refine_ls_weighting_scheme calc
_refine_ls_wR_factor_gt 0.1628
_refine_ls_wR_factor_ref 0.1815
_reflns_Friedel_coverage 0.000
_reflns_number_gt 12339
_reflns_number_total 18812
_reflns_threshold_expression 'I > 2\s(I)'
_cod_data_source_file d2dt00838f2.cif
_cod_data_source_block Compound4Cu
_cod_original_sg_symbol_H-M 'P 21/c'
_cod_database_code 7710498
_shelx_shelxl_version_number 2018/3
_shelx_space_group_comment
;
The symmetry employed for this shelxl refinement is uniquely defined
by the following loop, which should always be used as a source of
symmetry information in preference to the above space-group names.
They are only intended as comments.
;

loop_
_space_group_symop_operation_xyz
'x, y, z'
'-x, y+1/2, -z+1/2'
'-x, -y, -z'
'x, -y-1/2, z-1/2'

loop_
_atom_site_label
_atom_site_type_symbol
_atom_site_fract_x
_atom_site_fract_y
_atom_site_fract_z
_atom_site_U_iso_or_equiv
_atom_site_adp_type
_atom_site_occupancy
_atom_site_site_symmetry_order
_atom_site_calc_flag
_atom_site_refinement_flags_posn
_atom_site_refinement_flags_adp
_atom_site_refinement_flags_occupancy
_atom_site_disorder_assembly
_atom_site_disorder_group
Cu1 Cu 0.99140(2) 0.10505(5) 0.43366(2) 0.01356(11) Uani 1 1 d . . . . .
Cu2 Cu 0.50282(2) 0.60592(5) 0.55976(2) 0.01117(11) Uani 1 1 d . . . . .
Cu3 Cu 0.26704(2) 0.60982(5) 0.31661(2) 0.01280(11) Uani 1 1 d . . . . .
Cu4 Cu 0.25851(2) 0.40232(5) 0.19033(2) 0.01442(11) Uani 1 1 d . . . . .
N1A N 1.11590(12) -0.2298(3) 0.42724(7) 0.0112(6) Uani 1 1 d . . . . .
H1A H 1.140137 -0.194238 0.411550 0.013 Uiso 1 1 calc R U . . .
C2A C 1.06509(15) -0.1492(4) 0.43840(8) 0.0113(7) Uani 1 1 d . . . . .
C3A C 1.02617(15) -0.2101(4) 0.46450(8) 0.0117(7) Uani 1 1 d . . . . .
C31A C 0.96812(15) -0.1368(4) 0.47860(9) 0.0131(7) Uani 1 1 d . . . . .
C4A C 1.04166(17) -0.3423(4) 0.47690(9) 0.0168(7) Uani 1 1 d . . . . .
H4A H 1.016718 -0.381569 0.494334 0.020 Uiso 1 1 calc R U . . .
C5A C 1.09373(17) -0.4202(4) 0.46422(9) 0.0185(8) Uani 1 1 d . . . . .
H5A H 1.102903 -0.510267 0.472753 0.022 Uiso 1 1 calc R U . . .
C6A C 1.13064(16) -0.3608(4) 0.43906(9) 0.0148(7) Uani 1 1 d . . . . .
C61A C 1.18689(16) -0.4345(4) 0.42319(9) 0.0186(8) Uani 1 1 d . . . . .
H61M H 1.171222 -0.515641 0.410263 0.028 Uiso 1 1 calc R U . . .
H61N H 1.217618 -0.463448 0.441706 0.028 Uiso 1 1 calc R U . . .
H61O H 1.207903 -0.371503 0.407411 0.028 Uiso 1 1 calc R U . . .
O1A O 0.94854(10) -0.0197(3) 0.46550(6) 0.0145(5) Uani 1 1 d . . . . .
O2A O 0.94040(12) -0.1967(3) 0.50302(7) 0.0235(6) Uani 1 1 d . . . . .
O21A O 1.05828(11) -0.0297(3) 0.42362(6) 0.0160(5) Uani 1 1 d . . . . .
N1B N 0.87468(12) 0.4542(3) 0.44072(7) 0.0125(6) Uani 1 1 d . . . . .
H1B H 0.846909 0.417161 0.454343 0.015 Uiso 1 1 calc R U . . .
C2B C 0.92502(15) 0.3700(4) 0.43057(8) 0.0103(6) Uani 1 1 d . . . . .
C3B C 0.96885(15) 0.4319(4) 0.40689(8) 0.0105(7) Uani 1 1 d . . . . .
C31B C 1.02656(15) 0.3544(4) 0.39361(8) 0.0107(7) Uani 1 1 d . . . . .
C4B C 0.95768(16) 0.5689(4) 0.39642(9) 0.0164(7) Uani 1 1 d . . . . .
H4B H 0.985611 0.609421 0.380591 0.020 Uiso 1 1 calc R U . . .
C5B C 0.90664(17) 0.6495(4) 0.40842(10) 0.0189(8) Uani 1 1 d . . . . .
H5B H 0.901014 0.742272 0.401030 0.023 Uiso 1 1 calc R U . . .
C6B C 0.86484(16) 0.5900(4) 0.43125(9) 0.0139(7) Uani 1 1 d . . . . .
C61B C 0.80849(17) 0.6648(4) 0.44634(11) 0.0249(9) Uani 1 1 d . . . . .
H61P H 0.768385 0.626289 0.436392 0.037 Uiso 1 1 calc R U . . .
H61Q H 0.810750 0.763188 0.440731 0.037 Uiso 1 1 calc R U . . .
H61R H 0.810040 0.652941 0.471592 0.037 Uiso 1 1 calc R U . . .
O1B O 1.04200(11) 0.2353(3) 0.40669(6) 0.0169(5) Uani 1 1 d . . . . .
O2B O 1.05945(11) 0.4113(3) 0.37036(6) 0.0164(5) Uani 1 1 d . . . . .
O21B O 0.92682(11) 0.2473(3) 0.44365(6) 0.0166(5) Uani 1 1 d . . . . .
N1C N 0.39246(13) 0.2542(3) 0.57514(7) 0.0121(6) Uani 1 1 d . . . . .
H1C H 0.368734 0.289684 0.591082 0.014 Uiso 1 1 calc R U . . .
C2C C 0.43883(15) 0.3397(4) 0.56150(8) 0.0114(7) Uani 1 1 d . . . . .
C3C C 0.47749(14) 0.2802(4) 0.53548(8) 0.0098(6) Uani 1 1 d . . . . .
C31C C 0.53162(14) 0.3565(4) 0.51869(8) 0.0114(7) Uani 1 1 d . . . . .
C4C C 0.46610(16) 0.1421(4) 0.52568(9) 0.0142(7) Uani 1 1 d . . . . .
H4C H 0.491202 0.102880 0.508309 0.017 Uiso 1 1 calc R U . . .
C5C C 0.41860(16) 0.0585(4) 0.54067(9) 0.0155(7) Uani 1 1 d . . . . .
H5C H 0.412701 -0.034979 0.533933 0.019 Uiso 1 1 calc R U . . .
C6C C 0.38067(16) 0.1191(4) 0.56579(8) 0.0134(7) Uani 1 1 d . . . . .
C61C C 0.32615(17) 0.0438(4) 0.58264(9) 0.0191(8) Uani 1 1 d . . . . .
H61S H 0.336311 -0.054723 0.584465 0.029 Uiso 1 1 calc R U . . .
H61T H 0.286527 0.055998 0.568410 0.029 Uiso 1 1 calc R U . . .
H61U H 0.320558 0.081596 0.605862 0.029 Uiso 1 1 calc R U . . .
O1C O 0.55049(11) 0.4760(3) 0.53165(6) 0.0144(5) Uani 1 1 d . . . . .
O2C O 0.55747(11) 0.3035(3) 0.49271(6) 0.0159(5) Uani 1 1 d . . . . .
O21C O 0.44196(11) 0.4649(3) 0.57401(6) 0.0152(5) Uani 1 1 d . . . . .
N1D N 0.62575(12) 0.9405(3) 0.55081(7) 0.0114(6) Uani 1 1 d . . . . .
H1D H 0.648314 0.903407 0.534588 0.014 Uiso 1 1 calc R U . . .
C2D C 0.57789(14) 0.8594(4) 0.56466(8) 0.0096(6) Uani 1 1 d . . . . .
C3D C 0.54015(14) 0.9230(4) 0.59080(8) 0.0099(6) Uani 1 1 d . . . . .
C31D C 0.48383(15) 0.8472(4) 0.60622(8) 0.0104(6) Uani 1 1 d . . . . .
C4D C 0.55547(15) 1.0580(4) 0.60136(8) 0.0129(7) Uani 1 1 d . . . . .
H4D H 0.531643 1.099394 0.618957 0.015 Uiso 1 1 calc R U . . .
C5D C 0.60541(16) 1.1353(4) 0.58668(9) 0.0171(7) Uani 1 1 d . . . . .
H5D H 0.614837 1.226323 0.594393 0.021 Uiso 1 1 calc R U . . .
C6D C 0.64037(15) 1.0743(4) 0.56062(9) 0.0137(7) Uani 1 1 d . . . . .
C61D C 0.69319(17) 1.1463(4) 0.54170(10) 0.0217(8) Uani 1 1 d . . . . .
H61V H 0.734531 1.104444 0.548502 0.033 Uiso 1 1 calc R U . . .
H61W H 0.693910 1.244383 0.547829 0.033 Uiso 1 1 calc R U . . .
H61X H 0.685142 1.136365 0.516599 0.033 Uiso 1 1 calc R U . . .
O1D O 0.46327(11) 0.7312(3) 0.59249(6) 0.0146(5) Uani 1 1 d . . . . .
O2D O 0.45763(12) 0.9009(3) 0.63214(6) 0.0180(5) Uani 1 1 d . . . . .
O21D O 0.57260(11) 0.7348(3) 0.55213(6) 0.0149(5) Uani 1 1 d . . . . .
N1E N 0.14549(12) 0.2708(3) 0.32266(7) 0.0111(6) Uani 1 1 d . . . . .
H1E H 0.120847 0.305227 0.338324 0.013 Uiso 1 1 calc R U . . .
C2E C 0.19466(15) 0.3545(4) 0.31112(8) 0.0109(7) Uani 1 1 d . . . . .
C3E C 0.23348(15) 0.2975(4) 0.28449(8) 0.0102(6) Uani 1 1 d . . . . .
C31E C 0.28940(15) 0.3746(4) 0.26897(8) 0.0108(6) Uani 1 1 d . . . . .
C4E C 0.22021(17) 0.1618(4) 0.27273(9) 0.0157(7) Uani 1 1 d . . . . .
H4E H 0.245343 0.124313 0.255151 0.019 Uiso 1 1 calc R U . . .
C5E C 0.17118(17) 0.0796(4) 0.28601(9) 0.0175(7) Uani 1 1 d . . . . .
H5E H 0.164370 -0.012267 0.278144 0.021 Uiso 1 1 calc R U . . .
C6E C 0.13273(16) 0.1377(4) 0.31123(9) 0.0132(7) Uani 1 1 d . . . . .
C61E C 0.07622(17) 0.0622(4) 0.32654(9) 0.0197(8) Uani 1 1 d . . . . .
H61A H 0.063652 0.110111 0.347538 0.030 Uiso 1 1 calc R U . . .
H61B H 0.088805 -0.032644 0.332401 0.030 Uiso 1 1 calc R U . . .
H61C H 0.040051 0.060851 0.309474 0.030 Uiso 1 1 calc R U . . .
O1E O 0.30980(11) 0.4899(3) 0.28374(6) 0.0142(5) Uani 1 1 d . . . . .
O2E O 0.31469(11) 0.3244(3) 0.24270(6) 0.0152(5) Uani 1 1 d . . . . .
O21E O 0.19998(11) 0.4745(3) 0.32577(6) 0.0158(5) Uani 1 1 d . . . . .
N1F N 0.37964(13) 0.9606(3) 0.30554(7) 0.0112(6) Uani 1 1 d . . . . .
H1F H 0.405983 0.923805 0.291069 0.013 Uiso 1 1 calc R U . . .
C2F C 0.33171(14) 0.8753(4) 0.31795(8) 0.0094(6) Uani 1 1 d . . . . .
C3F C 0.28963(14) 0.9374(4) 0.34263(8) 0.0107(7) Uani 1 1 d . . . . .
C31F C 0.23351(15) 0.8595(4) 0.35716(8) 0.0095(6) Uani 1 1 d . . . . .
C4F C 0.30053(16) 1.0756(4) 0.35245(9) 0.0149(7) Uani 1 1 d . . . . .
H4F H 0.274400 1.115678 0.369236 0.018 Uiso 1 1 calc R U . . .
C5F C 0.34933(16) 1.1576(4) 0.33814(9) 0.0160(7) Uani 1 1 d . . . . .
H5F H 0.354751 1.251316 0.344806 0.019 Uiso 1 1 calc R U . . .
C6F C 0.38903(15) 1.0981(4) 0.31416(9) 0.0133(7) Uani 1 1 d . . . . .
C61F C 0.44132(16) 1.1748(4) 0.29597(9) 0.0186(8) Uani 1 1 d . . . . .
H61D H 0.482985 1.133947 0.302540 0.028 Uiso 1 1 calc R U . . .
H61E H 0.441118 1.272072 0.302845 0.028 Uiso 1 1 calc R U . . .
H61F H 0.433549 1.167678 0.270780 0.028 Uiso 1 1 calc R U . . .
O1F O 0.21746(10) 0.7395(3) 0.34440(6) 0.0145(5) Uani 1 1 d . . . . .
O2F O 0.20218(11) 0.9150(3) 0.38116(6) 0.0165(5) Uani 1 1 d . . . . .
O21F O 0.33076(11) 0.7510(3) 0.30605(6) 0.0164(5) Uani 1 1 d . . . . .
N1G N 0.37284(13) 0.7477(3) 0.17552(7) 0.0124(6) Uani 1 1 d . . . . .
H1G H 0.396238 0.711223 0.159570 0.015 Uiso 1 1 calc R U . . .
C2G C 0.32453(16) 0.6659(4) 0.18845(8) 0.0115(7) Uani 1 1 d . . . . .
C3G C 0.28561(15) 0.7297(4) 0.21423(8) 0.0122(7) Uani 1 1 d . . . . .
C31G C 0.22766(16) 0.6571(4) 0.22903(9) 0.0143(7) Uani 1 1 d . . . . .
C4G C 0.30030(17) 0.8640(4) 0.22547(9) 0.0160(7) Uani 1 1 d . . . . .
H4G H 0.275940 0.903954 0.243046 0.019 Uiso 1 1 calc R U . . .
C5G C 0.35072(17) 0.9428(4) 0.21137(9) 0.0186(8) Uani 1 1 d . . . . .
H5G H 0.359424 1.034146 0.219119 0.022 Uiso 1 1 calc R U . . .
C6G C 0.38701(16) 0.8818(4) 0.18577(9) 0.0138(7) Uani 1 1 d . . . . .
C61G C 0.44090(16) 0.9568(4) 0.16821(9) 0.0185(8) Uani 1 1 d . . . . .
H61G H 0.457239 0.898248 0.149887 0.028 Uiso 1 1 calc R U . . .
H61H H 0.475531 0.977101 0.185418 0.028 Uiso 1 1 calc R U . . .
H61I H 0.424524 1.043185 0.158038 0.028 Uiso 1 1 calc R U . . .
O1G O 0.20962(11) 0.5365(3) 0.21668(6) 0.0166(5) Uani 1 1 d . . . . .
O2G O 0.19790(12) 0.7208(3) 0.25193(7) 0.0245(6) Uani 1 1 d . . . . .
O21G O 0.31972(12) 0.5420(3) 0.17555(6) 0.0179(5) Uani 1 1 d . . . . .
N1H N 0.12929(13) 0.0743(3) 0.19430(7) 0.0163(6) Uani 1 1 d . . . . .
H1H H 0.104188 0.113476 0.209037 0.020 Uiso 1 1 calc R U . . .
C2H C 0.18045(15) 0.1524(4) 0.18292(8) 0.0125(7) Uani 1 1 d . . . . .
C3H C 0.22202(15) 0.0857(4) 0.15894(8) 0.0131(7) Uani 1 1 d . . . . .
C31H C 0.28050(15) 0.1576(4) 0.14538(8) 0.0119(7) Uani 1 1 d . . . . .
C4H C 0.20726(17) -0.0509(4) 0.14852(9) 0.0189(8) Uani 1 1 d . . . . .
H4H H 0.233798 -0.095050 0.132563 0.023 Uiso 1 1 calc R U . . .
C5H C 0.15419(18) -0.1250(4) 0.16099(10) 0.0222(8) Uani 1 1 d . . . . .
H5H H 0.145590 -0.216877 0.153674 0.027 Uiso 1 1 calc R U . . .
C6H C 0.11500(16) -0.0588(4) 0.18434(9) 0.0189(8) Uani 1 1 d . . . . .
C61H C 0.05664(18) -0.1269(5) 0.19960(11) 0.0306(10) Uani 1 1 d . . . . .
H61J H 0.059478 -0.118063 0.224938 0.046 Uiso 1 1 calc R U . . .
H61K H 0.055439 -0.224730 0.193249 0.046 Uiso 1 1 calc R U . . .
H61L H 0.017596 -0.081412 0.190407 0.046 Uiso 1 1 calc R U . . .
O1H O 0.30033(11) 0.2737(3) 0.15930(6) 0.0161(5) Uani 1 1 d . . . . .
O2H O 0.30976(12) 0.1012(3) 0.12090(6) 0.0180(5) Uani 1 1 d . . . . .
O21H O 0.18516(11) 0.2766(3) 0.19526(6) 0.0180(6) Uani 1 1 d . . . . .
O1I O 0.33554(12) 0.5524(4) 0.36711(7) 0.0293(7) Uani 1 1 d . . . . .
H1I H 0.322734 0.497762 0.382090 0.044 Uiso 1 1 calc R U . . .
C2I C 0.40367(17) 0.5316(5) 0.36300(12) 0.0339(11) Uani 1 1 d . . . . .
H2IA H 0.422962 0.490512 0.384210 0.051 Uiso 1 1 calc R U . . .
H2IB H 0.424106 0.620564 0.358692 0.051 Uiso 1 1 calc R U . . .
H2IC H 0.409832 0.469745 0.343344 0.051 Uiso 1 1 calc R U . . .
O1J O 0.91936(14) 0.0509(4) 0.38345(8) 0.0376(8) Uani 1 1 d . . . . .
H1J H 0.931629 0.003305 0.366902 0.056 Uiso 1 1 calc R U . . .
C2J C 0.8511(2) 0.0287(6) 0.38735(14) 0.0448(12) Uani 1 1 d . . . . .
H2JA H 0.845011 -0.033700 0.406905 0.067 Uiso 1 1 calc R U . . .
H2JB H 0.832175 -0.012234 0.366042 0.067 Uiso 1 1 calc R U . . .
H2JC H 0.830326 0.117213 0.391724 0.067 Uiso 1 1 calc R U . . .
O1W O 0.08421(11) 0.6795(3) 0.34633(7) 0.0207(6) Uani 1 1 d . . . . .
H1WA H 0.078000 0.593680 0.351450 0.031 Uiso 1 1 d . U . . .
H1WB H 0.124820 0.697870 0.348120 0.031 Uiso 1 1 d . U . . .
O2W O 0.17568(11) 0.1821(3) 0.40449(6) 0.0187(5) Uani 1 1 d . . . . .
H2WA H 0.181690 0.098550 0.397280 0.028 Uiso 1 1 d . U . . .
H2WB H 0.134600 0.193780 0.402570 0.028 Uiso 1 1 d . U . . .
O3W O 0.56071(13) 0.8335(3) 0.33757(8) 0.0296(7) Uani 1 1 d . . . . .
H3WA H 0.600010 0.805020 0.339800 0.044 Uiso 1 1 d . U . . .
H3WB H 0.556170 0.906710 0.350220 0.044 Uiso 1 1 d . U . . .
O4W O 0.29748(12) 0.3385(3) 0.40972(7) 0.0257(6) Uani 1 1 d . . . . .
H4WA H 0.260200 0.299050 0.409420 0.039 Uiso 1 1 d . U . . .
H4WB H 0.304830 0.362010 0.431250 0.039 Uiso 1 1 d . U . . .
O5W O 0.67649(13) 0.3358(3) 0.41075(8) 0.0326(7) Uani 1 1 d . . . . .
H5WA H 0.636220 0.317220 0.412300 0.049 Uiso 1 1 d . U . . .
H5WB H 0.677250 0.417220 0.401530 0.049 Uiso 1 1 d . U . . .
O6W O 0.75870(13) 0.3547(3) 0.47222(8) 0.0329(7) Uani 1 1 d . . . . .
H6WA H 0.781840 0.283380 0.477790 0.049 Uiso 1 1 d . U . . .
H6WB H 0.732520 0.333880 0.454800 0.049 Uiso 1 1 d . U . . .
O7W O 0.07850(14) 0.6718(5) 0.27435(8) 0.0535(11) Uani 1 1 d . . . . .
H7WA H 0.118460 0.675770 0.268030 0.080 Uiso 1 1 d . U . . .
H7WB H 0.077390 0.658650 0.297180 0.080 Uiso 1 1 d . U . . .
O8W O 0.30071(12) 0.1900(3) 0.49771(7) 0.0251(6) Uani 1 1 d . . . . .
H8WA H 0.266740 0.178650 0.484230 0.038 Uiso 1 1 d . U . . .
H8WB H 0.309040 0.277780 0.496220 0.038 Uiso 1 1 d . U . . .
O9W O 0.03911(13) 0.1609(3) 0.65845(8) 0.0346(7) Uani 1 1 d . . . . .
H9WA H 0.003420 0.205330 0.661800 0.052 Uiso 1 1 d . U . . .
H9WB H 0.050000 0.128240 0.679150 0.052 Uiso 1 1 d . U . . .
O10W O 0.17668(12) 0.1300(4) 0.47602(7) 0.0321(7) Uani 1 1 d . . . . .
H10A H 0.140550 0.159850 0.483880 0.048 Uiso 1 1 d . U . . .
H10B H 0.173880 0.152930 0.454160 0.048 Uiso 1 1 d . U . . .
O11W O 0.31932(12) 0.4683(3) 0.48328(8) 0.0320(7) Uani 1 1 d . . . . .
H11A H 0.305630 0.520810 0.499420 0.048 Uiso 1 1 d . U . . .
H11B H 0.356620 0.500610 0.478950 0.048 Uiso 1 1 d . U . . .
O12W O 0.48612(13) 0.8357(3) 0.27449(7) 0.0310(7) Uani 1 1 d . . . . .
H12A H 0.458150 0.801190 0.259510 0.046 Uiso 1 1 d . U . . .
H12B H 0.486620 0.778550 0.291720 0.046 Uiso 1 1 d . U . . .
O13W O 0.04980(14) 0.1960(4) 0.24292(8) 0.0514(10) Uani 1 1 d . . . . .
H13A H 0.053750 0.281540 0.235580 0.077 Uiso 1 1 d . U . . .
H13B H 0.013970 0.169060 0.231970 0.077 Uiso 1 1 d . U . . .
O14W O 0.43880(14) 0.5626(4) 0.26081(8) 0.0439(9) Uani 1 1 d . . . . .
H14A H 0.431800 0.524960 0.240200 0.066 Uiso 1 1 d . U . . .
H14B H 0.420060 0.504030 0.274250 0.066 Uiso 1 1 d . U . . .
O15W O 0.82142(16) 0.1133(4) 0.48590(11) 0.0649(13) Uani 1 1 d . . . . .
H15A H 0.828016 0.031426 0.494885 0.097 Uiso 1 1 d . U . . .
H15B H 0.853691 0.126833 0.473189 0.097 Uiso 1 1 d . U . . .
O16W O 0.07909(15) 0.4590(5) 0.22600(10) 0.0618(12) Uani 1 1 d . . . . .
H16A H 0.120190 0.455140 0.224060 0.093 Uiso 1 1 d . U . . .
H16B H 0.074070 0.504220 0.245070 0.093 Uiso 1 1 d . U . . .

loop_
_atom_site_aniso_label
_atom_site_aniso_U_11
_atom_site_aniso_U_22
_atom_site_aniso_U_33
_atom_site_aniso_U_23
_atom_site_aniso_U_13
_atom_site_aniso_U_12
Cu1 0.0152(2) 0.0101(2) 0.0164(2) 0.00466(16) 0.01050(16) 0.00410(16)
Cu2 0.0138(2) 0.0081(2) 0.0122(2) -0.00415(15) 0.00663(15) -0.00243(15)
Cu3 0.0149(2) 0.0083(2) 0.0162(2) -0.00374(16) 0.01069(16) -0.00228(16)
Cu4 0.0188(2) 0.0107(2) 0.0146(2) -0.00432(17) 0.00992(16) -0.00298(16)
N1A 0.0119(13) 0.0121(16) 0.0096(13) 0.0034(11) 0.0023(10) 0.0017(11)
C2A 0.0123(15) 0.0092(18) 0.0122(16) -0.0013(13) -0.0005(12) 0.0006(12)
C3A 0.0138(15) 0.0115(19) 0.0101(15) 0.0008(13) 0.0025(12) -0.0002(12)
C31A 0.0122(15) 0.0117(19) 0.0156(16) 0.0019(13) 0.0024(12) -0.0019(12)
C4A 0.0217(17) 0.014(2) 0.0148(17) 0.0017(14) 0.0042(13) -0.0006(14)
C5A 0.0265(19) 0.010(2) 0.0193(18) 0.0062(14) 0.0026(14) 0.0048(14)
C6A 0.0189(16) 0.0125(19) 0.0127(16) -0.0019(13) -0.0029(13) 0.0051(13)
C61A 0.0195(17) 0.014(2) 0.0222(18) -0.0009(15) 0.0015(14) 0.0072(14)
O1A 0.0139(11) 0.0128(14) 0.0171(12) 0.0061(10) 0.0056(9) 0.0021(9)
O2A 0.0236(13) 0.0230(17) 0.0252(14) 0.0120(12) 0.0145(11) 0.0044(11)
O21A 0.0208(12) 0.0108(14) 0.0172(12) 0.0067(10) 0.0095(10) 0.0046(10)
N1B 0.0112(13) 0.0136(17) 0.0131(14) -0.0004(11) 0.0050(10) 0.0029(11)
C2B 0.0119(14) 0.0093(18) 0.0097(15) -0.0014(12) 0.0007(12) 0.0004(12)
C3B 0.0109(14) 0.0124(19) 0.0084(15) 0.0000(12) 0.0022(11) 0.0014(12)
C31B 0.0128(15) 0.0096(18) 0.0099(15) 0.0017(12) 0.0014(12) -0.0016(12)
C4B 0.0169(16) 0.0108(19) 0.0220(18) 0.0027(14) 0.0077(13) 0.0025(13)
C5B 0.0212(18) 0.0081(19) 0.028(2) 0.0043(15) 0.0031(15) 0.0101(14)
C6B 0.0135(15) 0.0121(19) 0.0160(16) -0.0044(13) -0.0009(12) 0.0035(13)
C61B 0.0163(17) 0.021(2) 0.038(2) -0.0009(18) 0.0061(16) 0.0111(15)
O1B 0.0172(12) 0.0130(14) 0.0216(13) 0.0067(10) 0.0110(10) 0.0073(10)
O2B 0.0176(12) 0.0139(15) 0.0184(12) 0.0057(10) 0.0094(10) 0.0021(10)
O21B 0.0165(12) 0.0149(15) 0.0195(12) 0.0049(10) 0.0116(10) 0.0049(10)
N1C 0.0152(13) 0.0102(16) 0.0113(13) -0.0011(11) 0.0059(10) -0.0008(11)
C2C 0.0147(15) 0.0099(18) 0.0093(15) -0.0013(13) -0.0015(12) -0.0001(13)
C3C 0.0118(14) 0.0081(18) 0.0094(15) -0.0008(12) -0.0016(12) 0.0011(12)
C31C 0.0079(14) 0.0136(19) 0.0125(16) -0.0003(13) -0.0008(12) 0.0039(12)
C4C 0.0177(16) 0.0120(19) 0.0132(16) -0.0046(13) 0.0026(13) 0.0048(13)
C5C 0.0209(17) 0.0083(19) 0.0171(17) -0.0046(14) 0.0005(13) -0.0010(13)
C6C 0.0177(16) 0.0099(18) 0.0123(16) 0.0007(13) -0.0038(12) -0.0012(13)
C61C 0.0272(19) 0.0075(19) 0.0230(19) 0.0012(14) 0.0035(15) -0.0047(14)
O1C 0.0155(11) 0.0110(14) 0.0171(12) -0.0052(10) 0.0055(9) -0.0007(9)
O2C 0.0159(11) 0.0163(15) 0.0160(12) -0.0055(10) 0.0064(9) 0.0020(10)
O21C 0.0203(12) 0.0093(14) 0.0169(12) -0.0073(10) 0.0100(9) -0.0042(10)
N1D 0.0078(12) 0.0131(16) 0.0135(13) -0.0028(11) 0.0036(10) -0.0005(10)
C2D 0.0083(14) 0.0078(18) 0.0123(15) 0.0000(12) -0.0017(11) -0.0007(11)
C3D 0.0112(14) 0.0109(18) 0.0076(14) -0.0007(12) -0.0005(11) 0.0018(12)
C31D 0.0120(15) 0.0090(18) 0.0102(15) 0.0010(12) 0.0008(12) 0.0024(12)
C4D 0.0148(15) 0.0125(19) 0.0114(15) -0.0030(13) 0.0009(12) -0.0014(13)
C5D 0.0184(17) 0.012(2) 0.0207(18) -0.0039(14) -0.0002(14) -0.0044(13)
C6D 0.0120(15) 0.0134(19) 0.0156(17) 0.0025(14) -0.0004(12) -0.0002(13)
C61D 0.0179(17) 0.018(2) 0.030(2) -0.0028(16) 0.0091(15) -0.0071(14)
O1D 0.0169(11) 0.0134(14) 0.0142(12) -0.0062(10) 0.0079(9) -0.0029(9)
O2D 0.0250(13) 0.0142(15) 0.0158(12) -0.0058(10) 0.0113(10) -0.0033(10)
O21D 0.0121(11) 0.0138(14) 0.0194(12) -0.0080(10) 0.0079(9) -0.0038(9)
N1E 0.0127(13) 0.0124(16) 0.0084(13) -0.0010(11) 0.0035(10) -0.0018(11)
C2E 0.0134(15) 0.0099(18) 0.0096(15) -0.0003(12) 0.0012(12) 0.0006(12)
C3E 0.0131(15) 0.0091(18) 0.0085(15) -0.0007(12) 0.0020(12) 0.0019(12)
C31E 0.0143(15) 0.0088(18) 0.0095(15) 0.0020(12) 0.0023(12) 0.0043(12)
C4E 0.0227(17) 0.012(2) 0.0125(16) -0.0027(13) 0.0045(13) 0.0043(14)
C5E 0.0222(17) 0.0092(19) 0.0211(18) -0.0010(14) 0.0002(14) -0.0007(14)
C6E 0.0172(16) 0.0072(18) 0.0147(16) 0.0004(13) -0.0040(13) -0.0013(12)
C61E 0.0216(18) 0.014(2) 0.0243(19) -0.0021(15) 0.0051(15) -0.0044(14)
O1E 0.0150(11) 0.0119(14) 0.0163(12) -0.0043(10) 0.0077(9) -0.0017(9)
O2E 0.0179(12) 0.0156(15) 0.0126(11) -0.0031(10) 0.0065(9) 0.0036(10)
O21E 0.0205(12) 0.0096(14) 0.0184(12) -0.0060(10) 0.0117(10) -0.0050(10)
N1F 0.0126(13) 0.0100(16) 0.0115(13) -0.0014(11) 0.0058(10) -0.0015(11)
C2F 0.0083(14) 0.0104(18) 0.0096(15) 0.0017(12) 0.0023(11) 0.0003(12)
C3F 0.0098(14) 0.0127(19) 0.0095(15) 0.0001(13) 0.0004(11) 0.0010(12)
C31F 0.0105(14) 0.0078(17) 0.0106(15) 0.0004(12) 0.0030(12) 0.0024(12)
C4F 0.0157(16) 0.0114(19) 0.0182(17) -0.0036(14) 0.0065(13) -0.0016(13)
C5F 0.0190(17) 0.0081(19) 0.0211(18) -0.0039(14) 0.0038(14) -0.0034(13)
C6F 0.0109(15) 0.0132(19) 0.0158(16) 0.0039(14) -0.0004(12) -0.0009(13)
C61F 0.0154(16) 0.015(2) 0.0262(19) 0.0001(15) 0.0037(14) -0.0075(14)
O1F 0.0132(11) 0.0126(14) 0.0184(12) -0.0039(10) 0.0084(9) -0.0015(9)
O2F 0.0209(12) 0.0133(14) 0.0165(12) -0.0046(10) 0.0129(10) -0.0034(10)
O21F 0.0190(12) 0.0109(14) 0.0203(13) -0.0037(10) 0.0134(10) -0.0023(10)
N1G 0.0170(14) 0.0129(16) 0.0076(13) 0.0000(11) 0.0051(10) 0.0016(11)
C2G 0.0186(16) 0.0054(17) 0.0108(15) 0.0021(12) 0.0038(12) -0.0024(13)
C3G 0.0164(16) 0.0117(19) 0.0088(15) -0.0003(13) 0.0043(12) 0.0025(13)
C31G 0.0171(16) 0.014(2) 0.0123(16) -0.0013(13) 0.0042(13) 0.0041(13)
C4G 0.0262(18) 0.0087(19) 0.0134(16) -0.0017(13) 0.0061(14) 0.0029(14)
C5G 0.0269(19) 0.013(2) 0.0165(17) -0.0043(14) 0.0035(14) -0.0016(14)
C6G 0.0187(16) 0.0084(18) 0.0143(16) 0.0019(13) 0.0005(13) 0.0008(13)
C61G 0.0212(18) 0.012(2) 0.0231(18) 0.0007(15) 0.0044(14) -0.0036(14)
O1G 0.0175(12) 0.0127(14) 0.0201(12) -0.0057(10) 0.0071(10) -0.0007(10)
O2G 0.0249(13) 0.0200(16) 0.0303(14) -0.0144(12) 0.0190(11) -0.0022(11)
O21G 0.0271(13) 0.0091(14) 0.0191(12) -0.0045(10) 0.0162(10) -0.0044(10)
N1H 0.0114(13) 0.0213(19) 0.0164(14) 0.0013(13) 0.0019(11) -0.0025(12)
C2H 0.0111(15) 0.015(2) 0.0111(16) 0.0022(13) -0.0007(12) -0.0014(13)
C3H 0.0148(15) 0.0123(19) 0.0123(16) 0.0001(13) 0.0002(12) -0.0018(13)
C31H 0.0172(16) 0.0074(18) 0.0113(16) -0.0018(12) 0.0026(12) 0.0008(13)
C4H 0.0223(18) 0.015(2) 0.0199(18) -0.0027(15) 0.0030(14) -0.0035(14)
C5H 0.0266(19) 0.011(2) 0.029(2) 0.0000(15) -0.0028(16) -0.0077(15)
C6H 0.0142(16) 0.020(2) 0.0219(18) 0.0069(15) -0.0036(14) -0.0056(14)
C61H 0.0211(19) 0.033(3) 0.038(2) 0.009(2) 0.0024(17) -0.0121(17)
O1H 0.0179(12) 0.0145(15) 0.0170(12) -0.0058(10) 0.0108(9) -0.0056(10)
O2H 0.0246(13) 0.0138(15) 0.0165(12) -0.0053(10) 0.0110(10) -0.0025(10)
O21H 0.0167(12) 0.0202(16) 0.0178(12) -0.0083(11) 0.0075(10) -0.0042(10)
O1I 0.0181(13) 0.044(2) 0.0259(15) 0.0065(13) 0.0032(11) 0.0041(13)
C2I 0.0152(18) 0.043(3) 0.044(3) -0.016(2) 0.0009(17) -0.0022(18)
O1J 0.0312(16) 0.052(2) 0.0294(17) -0.0077(15) 0.0028(12) 0.0002(15)
C2J 0.031(2) 0.042(3) 0.062(3) 0.014(3) -0.002(2) 0.003(2)
O1W 0.0152(12) 0.0145(15) 0.0330(14) 0.0084(11) 0.0087(10) 0.0003(10)
O2W 0.0157(12) 0.0153(15) 0.0258(13) -0.0049(11) 0.0073(10) -0.0005(10)
O3W 0.0264(14) 0.0222(17) 0.0408(17) -0.0090(13) 0.0094(12) 0.0024(12)
O4W 0.0219(13) 0.0270(18) 0.0282(14) -0.0034(12) 0.0004(11) 0.0013(12)
O5W 0.0233(14) 0.0253(19) 0.0497(19) 0.0134(14) 0.0071(13) 0.0020(12)
O6W 0.0281(15) 0.032(2) 0.0394(17) 0.0076(14) 0.0069(13) -0.0039(13)
O7W 0.0201(15) 0.114(4) 0.0262(16) 0.0000(19) 0.0025(12) 0.0009(18)
O8W 0.0169(12) 0.0293(18) 0.0292(15) -0.0027(12) 0.0043(11) 0.0027(11)
O9W 0.0311(15) 0.038(2) 0.0347(16) 0.0068(14) 0.0020(12) 0.0016(14)
O10W 0.0153(13) 0.058(2) 0.0232(14) 0.0014(14) 0.0024(11) 0.0042(13)
O11W 0.0178(13) 0.0263(19) 0.0521(19) -0.0030(14) 0.0035(12) -0.0023(12)
O12W 0.0246(14) 0.037(2) 0.0321(16) 0.0005(14) 0.0098(12) 0.0042(13)
O13W 0.0257(16) 0.091(3) 0.0372(18) 0.0030(19) 0.0038(13) 0.0127(18)
O14W 0.0317(17) 0.054(3) 0.0472(19) -0.0119(17) 0.0136(14) -0.0138(16)
O15W 0.0320(18) 0.071(3) 0.094(3) 0.049(2) 0.0340(19) 0.0208(18)
O16W 0.0248(16) 0.093(3) 0.068(2) -0.044(2) 0.0048(16) -0.0022(18)

loop_
_atom_type_symbol
_atom_type_description
_atom_type_scat_dispersion_real
_atom_type_scat_dispersion_imag
_atom_type_scat_source
C C 0.0033 0.0016 'International Tables Vol C Tables 4.2.6.8 and 6.1.1.4'
H H 0.0000 0.0000 'International Tables Vol C Tables 4.2.6.8 and 6.1.1.4'
Cu Cu 0.3201 1.2651 'International Tables Vol C Tables 4.2.6.8 and 6.1.1.4'
N N 0.0061 0.0033 'International Tables Vol C Tables 4.2.6.8 and 6.1.1.4'
O O 0.0106 0.0060 'International Tables Vol C Tables 4.2.6.8 and 6.1.1.4'

loop_
_geom_angle_atom_site_label_1
_geom_angle_atom_site_label_2
_geom_angle_atom_site_label_3
_geom_angle
_geom_angle_site_symmetry_1
_geom_angle_site_symmetry_3
_geom_angle_publ_flag
O21A Cu1 O1A 93.65(10) . . ?
O21A Cu1 O1B 85.25(10) . . ?
O1A Cu1 O1B 172.79(10) . . ?
O21A Cu1 O21B 177.49(11) . . ?
O1A Cu1 O21B 88.40(10) . . ?
O1B Cu1 O21B 92.53(10) . . ?
O21A Cu1 O1J 96.84(11) . . ?
O1A Cu1 O1J 94.59(11) . . ?
O1B Cu1 O1J 92.61(11) . . ?
O21B Cu1 O1J 84.43(11) . . ?
O21D Cu2 O1D 92.35(10) . . ?
O21D Cu2 O21C 170.31(11) . . ?
O1D Cu2 O21C 87.29(10) . . ?
O21D Cu2 O1C 85.72(10) . . ?
O1D Cu2 O1C 172.84(10) . . ?
O21C Cu2 O1C 93.46(10) . . ?
O21E Cu3 O1E 94.07(10) . . ?
O21E Cu3 O21F 176.98(11) . . ?
O1E Cu3 O21F 86.86(10) . . ?
O21E Cu3 O1F 86.02(10) . . ?
O1E Cu3 O1F 172.57(10) . . ?
O21F Cu3 O1F 92.69(10) . . ?
O21E Cu3 O1I 95.90(10) . . ?
O1E Cu3 O1I 96.47(10) . . ?
O21F Cu3 O1I 86.84(10) . . ?
O1F Cu3 O1I 90.90(10) . . ?
O1H Cu4 O21G 86.93(10) . . ?
O1H Cu4 O1G 173.16(10) . . ?
O21G Cu4 O1G 93.16(10) . . ?
O1H Cu4 O21H 92.11(10) . . ?
O21G Cu4 O21H 166.38(11) . . ?
O1G Cu4 O21H 86.20(10) . . ?
O1H Cu4 O2E 95.64(9) . . ?
O21G Cu4 O2E 99.19(10) . . ?
O1G Cu4 O2E 91.10(9) . . ?
O21H Cu4 O2E 94.43(10) . . ?
C6A N1A C2A 124.9(3) . . ?
C6A N1A H1A 117.5 . . ?
C2A N1A H1A 117.5 . . ?
O21A C2A N1A 115.6(3) . . ?
O21A C2A C3A 128.0(3) . . ?
N1A C2A C3A 116.3(3) . . ?
C4A C3A C2A 118.8(3) . . ?
C4A C3A C31A 118.6(3) . . ?
C2A C3A C31A 122.6(3) . . ?
O2A C31A O1A 122.7(3) . . ?
O2A C31A C3A 116.7(3) . . ?
O1A C31A C3A 120.6(3) . . ?
C3A C4A C5A 122.3(3) . . ?
C3A C4A H4A 118.9 . . ?
C5A C4A H4A 118.9 . . ?
C6A C5A C4A 118.4(3) . . ?
C6A C5A H5A 120.8 . . ?
C4A C5A H5A 120.8 . . ?
N1A C6A C5A 119.2(3) . . ?
N1A C6A C61A 117.5(3) . . ?
C5A C6A C61A 123.2(3) . . ?
C6A C61A H61M 109.5 . . ?
C6A C61A H61N 109.5 . . ?
H61M C61A H61N 109.5 . . ?
C6A C61A H61O 109.5 . . ?
H61M C61A H61O 109.5 . . ?
H61N C61A H61O 109.5 . . ?
C31A O1A Cu1 129.3(2) . . ?
C2A O21A Cu1 124.9(2) . . ?
C6B N1B C2B 125.9(3) . . ?
C6B N1B H1B 117.0 . . ?
C2B N1B H1B 117.0 . . ?
O21B C2B N1B 115.8(3) . . ?
O21B C2B C3B 128.1(3) . . ?
N1B C2B C3B 116.0(3) . . ?
C4B C3B C2B 118.0(3) . . ?
C4B C3B C31B 119.4(3) . . ?
C2B C3B C31B 122.6(3) . . ?
O2B C31B O1B 121.6(3) . . ?
O2B C31B C3B 118.8(3) . . ?
O1B C31B C3B 119.6(3) . . ?
C3B C4B C5B 123.0(3) . . ?
C3B C4B H4B 118.5 . . ?
C5B C4B H4B 118.5 . . ?
C6B C5B C4B 118.8(3) . . ?
C6B C5B H5B 120.6 . . ?
C4B C5B H5B 120.6 . . ?
N1B C6B C5B 118.2(3) . . ?
N1B C6B C61B 117.5(3) . . ?
C5B C6B C61B 124.3(3) . . ?
C6B C61B H61P 109.5 . . ?
C6B C61B H61Q 109.5 . . ?
H61P C61B H61Q 109.5 . . ?
C6B C61B H61R 109.5 . . ?
H61P C61B H61R 109.5 . . ?
H61Q C61B H61R 109.5 . . ?
C31B O1B Cu1 130.2(2) . . ?
C2B O21B Cu1 125.0(2) . . ?
C6C N1C C2C 125.8(3) . . ?
C6C N1C H1C 117.1 . . ?
C2C N1C H1C 117.1 . . ?
O21C C2C N1C 115.9(3) . . ?
O21C C2C C3C 127.6(3) . . ?
N1C C2C C3C 116.5(3) . . ?
C4C C3C C2C 118.4(3) . . ?
C4C C3C C31C 117.9(3) . . ?
C2C C3C C31C 123.7(3) . . ?
O2C C31C O1C 121.7(3) . . ?
O2C C31C C3C 119.4(3) . . ?
O1C C31C C3C 118.9(3) . . ?
C3C C4C C5C 123.0(3) . . ?
C3C C4C H4C 118.5 . . ?
C5C C4C H4C 118.5 . . ?
C6C C5C C4C 117.9(3) . . ?
C6C C5C H5C 121.1 . . ?
C4C C5C H5C 121.1 . . ?
N1C C6C C5C 118.5(3) . . ?
N1C C6C C61C 118.2(3) . . ?
C5C C6C C61C 123.3(3) . . ?
C6C C61C H61S 109.5 . . ?
C6C C61C H61T 109.5 . . ?
H61S C61C H61T 109.5 . . ?
C6C C61C H61U 109.5 . . ?
H61S C61C H61U 109.5 . . ?
H61T C61C H61U 109.5 . . ?
C31C O1C Cu2 128.6(2) . . ?
C2C O21C Cu2 124.4(2) . . ?
C6D N1D C2D 125.2(3) . . ?
C6D N1D H1D 117.4 . . ?
C2D N1D H1D 117.4 . . ?
O21D C2D N1D 115.4(3) . . ?
O21D C2D C3D 127.8(3) . . ?
N1D C2D C3D 116.7(3) . . ?
C4D C3D C2D 118.4(3) . . ?
C4D C3D C31D 120.3(3) . . ?
C2D C3D C31D 121.3(3) . . ?
O2D C31D O1D 121.6(3) . . ?
O2D C31D C3D 118.3(3) . . ?
O1D C31D C3D 120.0(3) . . ?
C3D C4D C5D 122.5(3) . . ?
C3D C4D H4D 118.8 . . ?
C5D C4D H4D 118.8 . . ?
C6D C5D C4D 118.7(3) . . ?
C6D C5D H5D 120.7 . . ?
C4D C5D H5D 120.7 . . ?
N1D C6D C5D 118.5(3) . . ?
N1D C6D C61D 117.1(3) . . ?
C5D C6D C61D 124.4(3) . . ?
C6D C61D H61V 109.5 . . ?
C6D C61D H61W 109.5 . . ?
H61V C61D H61W 109.5 . . ?
C6D C61D H61X 109.5 . . ?
H61V C61D H61X 109.5 . . ?
H61W C61D H61X 109.5 . . ?
C31D O1D Cu2 130.7(2) . . ?
C2D O21D Cu2 126.0(2) . . ?
C6E N1E C2E 124.9(3) . . ?
C6E N1E H1E 117.5 . . ?
C2E N1E H1E 117.5 . . ?
O21E C2E N1E 115.6(3) . . ?
O21E C2E C3E 127.7(3) . . ?
N1E C2E C3E 116.7(3) . . ?
C4E C3E C2E 118.3(3) . . ?
C4E C3E C31E 118.1(3) . . ?
C2E C3E C31E 123.6(3) . . ?
O2E C31E O1E 122.4(3) . . ?
O2E C31E C3E 118.8(3) . . ?
O1E C31E C3E 118.9(3) . . ?
C5E C4E C3E 122.9(3) . . ?
C5E C4E H4E 118.5 . . ?
C3E C4E H4E 118.5 . . ?
C6E C5E C4E 118.2(3) . . ?
C6E C5E H5E 120.9 . . ?
C4E C5E H5E 120.9 . . ?
N1E C6E C5E 119.0(3) . . ?
N1E C6E C61E 117.6(3) . . ?
C5E C6E C61E 123.4(3) . . ?
C6E C61E H61A 109.5 . . ?
C6E C61E H61B 109.5 . . ?
H61A C61E H61B 109.5 . . ?
C6E C61E H61C 109.5 . . ?
H61A C61E H61C 109.5 . . ?
H61B C61E H61C 109.5 . . ?
C31E O1E Cu3 129.3(2) . . ?
C31E O2E Cu4 110.2(2) . . ?
C2E O21E Cu3 124.7(2) . . ?
C6F N1F C2F 125.6(3) . . ?
C6F N1F H1F 117.2 . . ?
C2F N1F H1F 117.2 . . ?
O21F C2F N1F 115.4(3) . . ?
O21F C2F C3F 128.3(3) . . ?
N1F C2F C3F 116.3(3) . . ?
C4F C3F C2F 118.3(3) . . ?
C4F C3F C31F 119.4(3) . . ?
C2F C3F C31F 122.3(3) . . ?
O2F C31F O1F 121.3(3) . . ?
O2F C31F C3F 119.1(3) . . ?
O1F C31F C3F 119.6(3) . . ?
C3F C4F C5F 122.5(3) . . ?
C3F C4F H4F 118.8 . . ?
C5F C4F H4F 118.8 . . ?
C6F C5F C4F 119.0(3) . . ?
C6F C5F H5F 120.5 . . ?
C4F C5F H5F 120.5 . . ?
N1F C6F C5F 118.3(3) . . ?
N1F C6F C61F 117.2(3) . . ?
C5F C6F C61F 124.5(3) . . ?
C6F C61F H61D 109.5 . . ?
C6F C61F H61E 109.5 . . ?
H61D C61F H61E 109.5 . . ?
C6F C61F H61F 109.5 . . ?
H61D C61F H61F 109.5 . . ?
H61E C61F H61F 109.5 . . ?
C31F O1F Cu3 129.9(2) . . ?
C2F O21F Cu3 125.2(2) . . ?
C6G N1G C2G 125.4(3) . . ?
C6G N1G H1G 117.3 . . ?
C2G N1G H1G 117.3 . . ?
O21G C2G N1G 115.6(3) . . ?
O21G C2G C3G 128.2(3) . . ?
N1G C2G C3G 116.2(3) . . ?
C4G C3G C2G 119.0(3) . . ?
C4G C3G C31G 118.5(3) . . ?
C2G C3G C31G 122.5(3) . . ?
O2G C31G O1G 123.1(3) . . ?
O2G C31G C3G 117.3(3) . . ?
O1G C31G C3G 119.5(3) . . ?
C3G C4G C5G 122.3(3) . . ?
C3G C4G H4G 118.9 . . ?
C5G C4G H4G 118.9 . . ?
C6G C5G C4G 118.3(3) . . ?
C6G C5G H5G 120.8 . . ?
C4G C5G H5G 120.8 . . ?
N1G C6G C5G 118.7(3) . . ?
N1G C6G C61G 118.2(3) . . ?
C5G C6G C61G 123.1(3) . . ?
C6G C61G H61G 109.5 . . ?
C6G C61G H61H 109.5 . . ?
H61G C61G H61H 109.5 . . ?
C6G C61G H61I 109.5 . . ?
H61G C61G H61I 109.5 . . ?
H61H C61G H61I 109.5 . . ?
C31G O1G Cu4 129.0(2) . . ?
C2G O21G Cu4 124.4(2) . . ?
C6H N1H C2H 125.5(3) . . ?
C6H N1H H1H 117.3 . . ?
C2H N1H H1H 117.3 . . ?
O21H C2H N1H 115.7(3) . . ?
O21H C2H C3H 127.6(3) . . ?
N1H C2H C3H 116.7(3) . . ?
C4H C3H C2H 118.0(3) . . ?
C4H C3H C31H 120.0(3) . . ?
C2H C3H C31H 122.0(3) . . ?
O2H C31H O1H 121.4(3) . . ?
O2H C31H C3H 118.7(3) . . ?
O1H C31H C3H 119.9(3) . . ?
C3H C4H C5H 122.6(3) . . ?
C3H C4H H4H 118.7 . . ?
C5H C4H H4H 118.7 . . ?
C6H C5H C4H 118.3(4) . . ?
C6H C5H H5H 120.8 . . ?
C4H C5H H5H 120.8 . . ?
N1H C6H C5H 118.9(3) . . ?
N1H C6H C61H 117.7(3) . . ?
C5H C6H C61H 123.4(4) . . ?
C6H C61H H61J 109.5 . . ?
C6H C61H H61K 109.5 . . ?
H61J C61H H61K 109.5 . . ?
C6H C61H H61L 109.5 . . ?
H61J C61H H61L 109.5 . . ?
H61K C61H H61L 109.5 . . ?
C31H O1H Cu4 131.0(2) . . ?
C2H O21H Cu4 125.7(2) . . ?
C2I O1I Cu3 119.3(2) . . ?
C2I O1I H1I 109.5 . . ?
Cu3 O1I H1I 120.2 . . ?
O1I C2I H2IA 109.5 . . ?
O1I C2I H2IB 109.5 . . ?
H2IA C2I H2IB 109.5 . . ?
O1I C2I H2IC 109.5 . . ?
H2IA C2I H2IC 109.5 . . ?
H2IB C2I H2IC 109.5 . . ?
C2J O1J Cu1 121.2(3) . . ?
C2J O1J H1J 109.5 . . ?
Cu1 O1J H1J 121.4 . . ?
O1J C2J H2JA 109.5 . . ?
O1J C2J H2JB 109.5 . . ?
H2JA C2J H2JB 109.5 . . ?
O1J C2J H2JC 109.5 . . ?
H2JA C2J H2JC 109.5 . . ?
H2JB C2J H2JC 109.5 . . ?
H1WA O1W H1WB 109.6 . . ?
H2WA O2W H2WB 104.6 . . ?
H3WA O3W H3WB 109.4 . . ?
H4WA O4W H4WB 104.4 . . ?
H5WA O5W H5WB 104.7 . . ?
H6WA O6W H6WB 109.3 . . ?
H7WA O7W H7WB 110.3 . . ?
H8WA O8W H8WB 104.2 . . ?
H9WA O9W H9WB 103.3 . . ?
H10A O10W H10B 103.3 . . ?
H11A O11W H11B 105.0 . . ?
H12A O12W H12B 104.3 . . ?
H13A O13W H13B 102.4 . . ?
H14A O14W H14B 101.8 . . ?
H15A O15W H15B 104.5 . . ?
H16A O16W H16B 104.7 . . ?

loop_
_geom_bond_atom_site_label_1
_geom_bond_atom_site_label_2
_geom_bond_distance
_geom_bond_site_symmetry_2
_geom_bond_publ_flag
Cu1 O21A 1.925(2) . ?
Cu1 O1A 1.928(2) . ?
Cu1 O1B 1.934(2) . ?
Cu1 O21B 1.940(2) . ?
Cu1 O1J 2.406(3) . ?
Cu2 O21D 1.914(2) . ?
Cu2 O1D 1.922(2) . ?
Cu2 O21C 1.923(2) . ?
Cu2 O1C 1.924(2) . ?
Cu3 O21E 1.924(2) . ?
Cu3 O1E 1.925(2) . ?
Cu3 O21F 1.926(2) . ?
Cu3 O1F 1.936(2) . ?
Cu3 O1I 2.380(3) . ?
Cu4 O1H 1.922(2) . ?
Cu4 O21G 1.926(2) . ?
Cu4 O1G 1.926(2) . ?
Cu4 O21H 1.935(2) . ?
Cu4 O2E 2.362(2) . ?
N1A C6A 1.351(4) . ?
N1A C2A 1.374(4) . ?
N1A H1A 0.8600 . ?
C2A O21A 1.270(4) . ?
C2A C3A 1.420(4) . ?
C3A C4A 1.372(5) . ?
C3A C31A 1.497(4) . ?
C31A O2A 1.243(4) . ?
C31A O1A 1.275(4) . ?
C4A C5A 1.401(5) . ?
C4A H4A 0.9300 . ?
C5A C6A 1.364(5) . ?
C5A H5A 0.9300 . ?
C6A C61A 1.497(5) . ?
C61A H61M 0.9600 . ?
C61A H61N 0.9600 . ?
C61A H61O 0.9600 . ?
N1B C6B 1.350(5) . ?
N1B C2B 1.374(4) . ?
N1B H1B 0.8600 . ?
C2B O21B 1.266(4) . ?
C2B C3B 1.423(4) . ?
C3B C4B 1.376(5) . ?
C3B C31B 1.499(4) . ?
C31B O2B 1.254(4) . ?
C31B O1B 1.269(4) . ?
C4B C5B 1.389(5) . ?
C4B H4B 0.9300 . ?
C5B C6B 1.366(5) . ?
C5B H5B 0.9300 . ?
C6B C61B 1.491(5) . ?
C61B H61P 0.9600 . ?
C61B H61Q 0.9600 . ?
C61B H61R 0.9600 . ?
N1C C6C 1.350(4) . ?
N1C C2C 1.369(4) . ?
N1C H1C 0.8600 . ?
C2C O21C 1.280(4) . ?
C2C C3C 1.409(4) . ?
C3C C4C 1.380(5) . ?
C3C C31C 1.491(4) . ?
C31C O2C 1.243(4) . ?
C31C O1C 1.288(4) . ?
C4C C5C 1.396(5) . ?
C4C H4C 0.9300 . ?
C5C C6C 1.380(5) . ?
C5C H5C 0.9300 . ?
C6C C61C 1.493(5) . ?
C61C H61S 0.9600 . ?
C61C H61T 0.9600 . ?
C61C H61U 0.9600 . ?
N1D C6D 1.353(5) . ?
N1D C2D 1.369(4) . ?
N1D H1D 0.8600 . ?
C2D O21D 1.277(4) . ?
C2D C3D 1.417(4) . ?
C3D C4D 1.374(5) . ?
C3D C31D 1.501(4) . ?
C31D O2D 1.247(4) . ?
C31D O1D 1.280(4) . ?
C4D C5D 1.395(5) . ?
C4D H4D 0.9300 . ?
C5D C6D 1.372(5) . ?
C5D H5D 0.9300 . ?
C6D C61D 1.490(5) . ?
C61D H61V 0.9600 . ?
C61D H61W 0.9600 . ?
C61D H61X 0.9600 . ?
N1E C6E 1.357(4) . ?
N1E C2E 1.370(4) . ?
N1E H1E 0.8600 . ?
C2E O21E 1.270(4) . ?
C2E C3E 1.418(4) . ?
C3E C4E 1.386(5) . ?
C3E C31E 1.501(4) . ?
C31E O2E 1.236(4) . ?
C31E O1E 1.290(4) . ?
C4E C5E 1.384(5) . ?
C4E H4E 0.9300 . ?
C5E C6E 1.379(5) . ?
C5E H5E 0.9300 . ?
C6E C61E 1.500(5) . ?
C61E H61A 0.9600 . ?
C61E H61B 0.9600 . ?
C61E H61C 0.9600 . ?
N1F C6F 1.357(4) . ?
N1F C2F 1.372(4) . ?
N1F H1F 0.8600 . ?
C2F O21F 1.263(4) . ?
C2F C3F 1.426(4) . ?
C3F C4F 1.379(5) . ?
C3F C31F 1.493(4) . ?
C31F O2F 1.251(4) . ?
C31F O1F 1.274(4) . ?
C4F C5F 1.396(5) . ?
C4F H4F 0.9300 . ?
C5F C6F 1.367(5) . ?
C5F H5F 0.9300 . ?
C6F C61F 1.489(4) . ?
C61F H61D 0.9600 . ?
C61F H61E 0.9600 . ?
C61F H61F 0.9600 . ?
N1G C6G 1.358(4) . ?
N1G C2G 1.366(4) . ?
N1G H1G 0.8600 . ?
C2G O21G 1.276(4) . ?
C2G C3G 1.422(4) . ?
C3G C4G 1.373(5) . ?
C3G C31G 1.503(5) . ?
C31G O2G 1.239(4) . ?
C31G O1G 1.284(4) . ?
C4G C5G 1.401(5) . ?
C4G H4G 0.9300 . ?
C5G C6G 1.375(5) . ?
C5G H5G 0.9300 . ?
C6G C61G 1.495(5) . ?
C61G H61G 0.9600 . ?
C61G H61H 0.9600 . ?
C61G H61I 0.9600 . ?
N1H C6H 1.347(5) . ?
N1H C2H 1.369(4) . ?
N1H H1H 0.8600 . ?
C2H O21H 1.271(4) . ?
C2H C3H 1.421(5) . ?
C3H C4H 1.385(5) . ?
C3H C31H 1.490(4) . ?
C31H O2H 1.247(4) . ?
C31H O1H 1.279(4) . ?
C4H C5H 1.395(5) . ?
C4H H4H 0.9300 . ?
C5H C6H 1.372(5) . ?
C5H H5H 0.9300 . ?
C6H C61H 1.498(5) . ?
C61H H61J 0.9600 . ?
C61H H61K 0.9600 . ?
C61H H61L 0.9600 . ?
O1I C2I 1.426(4) . ?
O1I H1I 0.8200 . ?
C2I H2IA 0.9600 . ?
C2I H2IB 0.9600 . ?
C2I H2IC 0.9600 . ?
O1J C2J 1.428(5) . ?
O1J H1J 0.8200 . ?
C2J H2JA 0.9600 . ?
C2J H2JB 0.9600 . ?
C2J H2JC 0.9600 . ?
O1W H1WA 0.8488 . ?
O1W H1WB 0.8499 . ?
O2W H2WA 0.8497 . ?
O2W H2WB 0.8490 . ?
O3W H3WA 0.8500 . ?
O3W H3WB 0.8512 . ?
O4W H4WA 0.8504 . ?
O4W H4WB 0.8505 . ?
O5W H5WA 0.8486 . ?
O5W H5WB 0.8481 . ?
O6W H6WA 0.8479 . ?
O6W H6WB 0.8532 . ?
O7W H7WA 0.8643 . ?
O7W H7WB 0.8730 . ?
O8W H8WA 0.8505 . ?
O8W H8WB 0.8529 . ?
O9W H9WA 0.8587 . ?
O9W H9WB 0.8611 . ?
O10W H10A 0.8584 . ?
O10W H10B 0.8536 . ?
O11W H11A 0.8455 . ?
O11W H11B 0.8465 . ?
O12W H12A 0.8526 . ?
O12W H12B 0.8474 . ?
O13W H13A 0.8634 . ?
O13W H13B 0.8647 . ?
O14W H14A 0.8631 . ?
O14W H14B 0.8561 . ?
O15W H15A 0.8563 . ?
O15W H15B 0.8448 . ?
O16W H16A 0.8495 . ?
O16W H16B 0.8491 . ?

loop_
_geom_torsion_atom_site_label_1
_geom_torsion_atom_site_label_2
_geom_torsion_atom_site_label_3
_geom_torsion_atom_site_label_4
_geom_torsion
_geom_torsion_site_symmetry_1
_geom_torsion_site_symmetry_2
_geom_torsion_site_symmetry_3
_geom_torsion_site_symmetry_4
_geom_torsion_publ_flag
C6A N1A C2A O21A -178.6(3) . . . . ?
C6A N1A C2A C3A 0.4(5) . . . . ?
O21A C2A C3A C4A 179.4(3) . . . . ?
N1A C2A C3A C4A 0.5(5) . . . . ?
O21A C2A C3A C31A 0.5(5) . . . . ?
N1A C2A C3A C31A -178.4(3) . . . . ?
C4A C3A C31A O2A 5.6(5) . . . . ?
C2A C3A C31A O2A -175.5(3) . . . . ?
C4A C3A C31A O1A -173.6(3) . . . . ?
C2A C3A C31A O1A 5.3(5) . . . . ?
C2A C3A C4A C5A -1.2(5) . . . . ?
C31A C3A C4A C5A 177.7(3) . . . . ?
C3A C4A C5A C6A 1.0(5) . . . . ?
C2A N1A C6A C5A -0.7(5) . . . . ?
C2A N1A C6A C61A 178.5(3) . . . . ?
C4A C5A C6A N1A -0.1(5) . . . . ?
C4A C5A C6A C61A -179.2(3) . . . . ?
O2A C31A O1A Cu1 168.7(3) . . . . ?
C3A C31A O1A Cu1 -12.2(5) . . . . ?
N1A C2A O21A Cu1 179.7(2) . . . . ?
C3A C2A O21A Cu1 0.7(5) . . . . ?
C6B N1B C2B O21B 177.1(3) . . . . ?
C6B N1B C2B C3B -2.5(5) . . . . ?
O21B C2B C3B C4B -179.2(3) . . . . ?
N1B C2B C3B C4B 0.4(4) . . . . ?
O21B C2B C3B C31B -0.1(5) . . . . ?
N1B C2B C3B C31B 179.4(3) . . . . ?
C4B C3B C31B O2B -7.4(5) . . . . ?
C2B C3B C31B O2B 173.6(3) . . . . ?
C4B C3B C31B O1B 170.8(3) . . . . ?
C2B C3B C31B O1B -8.2(5) . . . . ?
C2B C3B C4B C5B 1.2(5) . . . . ?
C31B C3B C4B C5B -177.8(3) . . . . ?
C3B C4B C5B C6B -1.0(6) . . . . ?
C2B N1B C6B C5B 2.8(5) . . . . ?
C2B N1B C6B C61B -177.6(3) . . . . ?
C4B C5B C6B N1B -0.9(5) . . . . ?
C4B C5B C6B C61B 179.5(3) . . . . ?
O2B C31B O1B Cu1 -163.8(2) . . . . ?
C3B C31B O1B Cu1 18.1(5) . . . . ?
N1B C2B O21B Cu1 179.2(2) . . . . ?
C3B C2B O21B Cu1 -1.3(5) . . . . ?
C6C N1C C2C O21C 179.9(3) . . . . ?
C6C N1C C2C C3C -0.2(5) . . . . ?
O21C C2C C3C C4C 180.0(3) . . . . ?
N1C C2C C3C C4C 0.1(4) . . . . ?
O21C C2C C3C C31C 2.0(5) . . . . ?
N1C C2C C3C C31C -177.9(3) . . . . ?
C4C C3C C31C O2C 11.7(4) . . . . ?
C2C C3C C31C O2C -170.4(3) . . . . ?
C4C C3C C31C O1C -168.2(3) . . . . ?
C2C C3C C31C O1C 9.8(5) . . . . ?
C2C C3C C4C C5C -0.8(5) . . . . ?
C31C C3C C4C C5C 177.3(3) . . . . ?
C3C C4C C5C C6C 1.5(5) . . . . ?
C2C N1C C6C C5C 1.0(5) . . . . ?
C2C N1C C6C C61C -177.7(3) . . . . ?
C4C C5C C6C N1C -1.6(5) . . . . ?
C4C C5C C6C C61C 177.0(3) . . . . ?
O2C C31C O1C Cu2 157.3(2) . . . . ?
C3C C31C O1C Cu2 -22.9(4) . . . . ?
N1C C2C O21C Cu2 179.6(2) . . . . ?
C3C C2C O21C Cu2 -0.3(5) . . . . ?
C6D N1D C2D O21D -179.0(3) . . . . ?
C6D N1D C2D C3D 1.4(5) . . . . ?
O21D C2D C3D C4D 178.0(3) . . . . ?
N1D C2D C3D C4D -2.4(4) . . . . ?
O21D C2D C3D C31D -3.3(5) . . . . ?
N1D C2D C3D C31D 176.3(3) . . . . ?
C4D C3D C31D O2D -10.1(5) . . . . ?
C2D C3D C31D O2D 171.2(3) . . . . ?
C4D C3D C31D O1D 169.0(3) . . . . ?
C2D C3D C31D O1D -9.7(5) . . . . ?
C2D C3D C4D C5D 1.7(5) . . . . ?
C31D C3D C4D C5D -177.0(3) . . . . ?
C3D C4D C5D C6D 0.2(5) . . . . ?
C2D N1D C6D C5D 0.6(5) . . . . ?
C2D N1D C6D C61D -178.5(3) . . . . ?
C4D C5D C6D N1D -1.4(5) . . . . ?
C4D C5D C6D C61D 177.6(3) . . . . ?
O2D C31D O1D Cu2 -165.8(2) . . . . ?
C3D C31D O1D Cu2 15.1(4) . . . . ?
N1D C2D O21D Cu2 -169.2(2) . . . . ?
C3D C2D O21D Cu2 10.4(5) . . . . ?
C6E N1E C2E O21E -178.0(3) . . . . ?
C6E N1E C2E C3E 1.9(5) . . . . ?
O21E C2E C3E C4E 178.4(3) . . . . ?
N1E C2E C3E C4E -1.5(4) . . . . ?
O21E C2E C3E C31E 0.1(5) . . . . ?
N1E C2E C3E C31E -179.8(3) . . . . ?
C4E C3E C31E O2E 11.3(5) . . . . ?
C2E C3E C31E O2E -170.4(3) . . . . ?
C4E C3E C31E O1E -168.0(3) . . . . ?
C2E C3E C31E O1E 10.3(5) . . . . ?
C2E C3E C4E C5E -0.5(5) . . . . ?
C31E C3E C4E C5E 177.9(3) . . . . ?
C3E C4E C5E C6E 2.1(5) . . . . ?
C2E N1E C6E C5E -0.3(5) . . . . ?
C2E N1E C6E C61E -179.3(3) . . . . ?
C4E C5E C6E N1E -1.8(5) . . . . ?
C4E C5E C6E C61E 177.2(3) . . . . ?
O2E C31E O1E Cu3 163.6(2) . . . . ?
C3E C31E O1E Cu3 -17.2(4) . . . . ?
O1E C31E O2E Cu4 -93.4(3) . . . . ?
C3E C31E O2E Cu4 87.3(3) . . . . ?
N1E C2E O21E Cu3 176.7(2) . . . . ?
C3E C2E O21E Cu3 -3.2(5) . . . . ?
C6F N1F C2F O21F 178.7(3) . . . . ?
C6F N1F C2F C3F -1.6(5) . . . . ?
O21F C2F C3F C4F 178.8(3) . . . . ?
N1F C2F C3F C4F -0.9(4) . . . . ?
O21F C2F C3F C31F -3.0(5) . . . . ?
N1F C2F C3F C31F 177.3(3) . . . . ?
C4F C3F C31F O2F -8.5(5) . . . . ?
C2F C3F C31F O2F 173.4(3) . . . . ?
C4F C3F C31F O1F 169.9(3) . . . . ?
C2F C3F C31F O1F -8.3(5) . . . . ?
C2F C3F C4F C5F 2.5(5) . . . . ?
C31F C3F C4F C5F -175.7(3) . . . . ?
C3F C4F C5F C6F -1.8(5) . . . . ?
C2F N1F C6F C5F 2.4(5) . . . . ?
C2F N1F C6F C61F -176.2(3) . . . . ?
C4F C5F C6F N1F -0.7(5) . . . . ?
C4F C5F C6F C61F 177.8(3) . . . . ?
O2F C31F O1F Cu3 -163.1(2) . . . . ?
C3F C31F O1F Cu3 18.6(4) . . . . ?
N1F C2F O21F Cu3 -176.8(2) . . . . ?
C3F C2F O21F Cu3 3.5(5) . . . . ?
C6G N1G C2G O21G -179.3(3) . . . . ?
C6G N1G C2G C3G 1.3(5) . . . . ?
O21G C2G C3G C4G 177.9(3) . . . . ?
N1G C2G C3G C4G -2.8(5) . . . . ?
O21G C2G C3G C31G -3.8(5) . . . . ?
N1G C2G C3G C31G 175.6(3) . . . . ?
C4G C3G C31G O2G -3.2(5) . . . . ?
C2G C3G C31G O2G 178.5(3) . . . . ?
C4G C3G C31G O1G 174.0(3) . . . . ?
C2G C3G C31G O1G -4.3(5) . . . . ?
C2G C3G C4G C5G 2.7(5) . . . . ?
C31G C3G C4G C5G -175.7(3) . . . . ?
C3G C4G C5G C6G -1.0(5) . . . . ?
C2G N1G C6G C5G 0.3(5) . . . . ?
C2G N1G C6G C61G -178.8(3) . . . . ?
C4G C5G C6G N1G -0.6(5) . . . . ?
C4G C5G C6G C61G 178.5(3) . . . . ?
O2G C31G O1G Cu4 -163.7(3) . . . . ?
C3G C31G O1G Cu4 19.4(5) . . . . ?
N1G C2G O21G Cu4 177.3(2) . . . . ?
C3G C2G O21G Cu4 -3.3(5) . . . . ?
C6H N1H C2H O21H 179.4(3) . . . . ?
C6H N1H C2H C3H -0.8(5) . . . . ?
O21H C2H C3H C4H -179.2(3) . . . . ?
N1H C2H C3H C4H 1.0(5) . . . . ?
O21H C2H C3H C31H 1.6(5) . . . . ?
N1H C2H C3H C31H -178.2(3) . . . . ?
C4H C3H C31H O2H 10.3(5) . . . . ?
C2H C3H C31H O2H -170.4(3) . . . . ?
C4H C3H C31H O1H -168.4(3) . . . . ?
C2H C3H C31H O1H 10.8(5) . . . . ?
C2H C3H C4H C5H -0.9(5) . . . . ?
C31H C3H C4H C5H 178.3(3) . . . . ?
C3H C4H C5H C6H 0.4(6) . . . . ?
C2H N1H C6H C5H 0.3(5) . . . . ?
C2H N1H C6H C61H -179.8(3) . . . . ?
C4H C5H C6H N1H -0.1(5) . . . . ?
C4H C5H C6H C61H 180.0(3) . . . . ?
O2H C31H O1H Cu4 166.9(2) . . . . ?
C3H C31H O1H Cu4 -14.3(5) . . . . ?
N1H C2H O21H Cu4 169.9(2) . . . . ?
C3H C2H O21H Cu4 -9.9(5) . . . . ?
